data_7201178
loop_
_publ_author_name
'Entwistle, Christopher D.'
'Collings, Jonathan C.'
'Steffen, Andreas'
'P\%alsson, Lars-Olof'
'Beeby, Andrew'
'Albesa-Jov\'e, David'
'Burke, Jacquelyn M.'
'Batsanov, Andrei S.'
'Howard, Judith A. K.'
'Mosely, Jackie A.'
'Poon, Suk-Yue'
'Wong, Wai-Yeung'
'Ibersiene, Fatima'
'Fathallah, Sofiane'
'Boucekkine, Abdou'
'Halet, Jean-Fran\,cois'
'Marder, Todd B.'

_publ_section_title
;
 Syntheses, structures, two-photon absorption cross-sections and
 computed second hyperpolarisabilities of quadrupolar A--\p--A systems
 containing E-dimesitylborylethenyl acceptors
;
_journal_issue 40
_journal_name_full 'Journal of Materials Chemistry'
_journal_page_first 7532
_journal_paper_doi 10.1039/b905719f
_journal_volume 19
_journal_year 2009
_chemical_formula_moiety 'C44 H50 B2 S,0.5(C H2 Cl2)'
_chemical_formula_sum 'C44.5 H51 B2 Cl S'
_chemical_formula_weight 674.98
_chemical_name_systematic ' 2,5-bis(E-dimesitylborylethenyl)thiophene'
_space_group_IT_number 2
_symmetry_cell_setting triclinic
_symmetry_space_group_name_Hall '-P 1'
_symmetry_space_group_name_H-M 'P -1'
_atom_sites_solution_hydrogens geom
_atom_sites_solution_primary direct
_atom_sites_solution_secondary difmap
_audit_creation_method SHELXL-97
_cell_angle_alpha 79.05(2)
_cell_angle_beta 80.04(2)
_cell_angle_gamma 78.07(3)
_cell_formula_units_Z 4
_cell_length_a 12.4785(12)
_cell_length_b 17.7688(17)
_cell_length_c 18.5164(18)
_cell_measurement_reflns_used 981
_cell_measurement_temperature 120(2)
_cell_measurement_theta_max 21.39
_cell_measurement_theta_min 12.07
_cell_volume 3905.4(8)
_computing_cell_refinement 'SMART version 5.049 (Bruker, 1998)'
_computing_data_collection 'SMART version 5.049 (Bruker, 1998)'
_computing_data_reduction 'SAINT version 6.02A (Bruker, 2001)'
_computing_molecular_graphics 'SHELXTL version 6.14 (Bruker, 2003)'
_computing_publication_material 'SHELXTL version 6.14 (Bruker, 2003)'
_computing_structure_refinement 'SHELXTL version 6.14 (Bruker, 2003)'
_computing_structure_solution 'SHELXTL version 6.14 (Bruker, 2003)'
_diffrn_ambient_temperature 120(2)
_diffrn_detector_area_resol_mean 8
_diffrn_measured_fraction_theta_full 0.986
_diffrn_measured_fraction_theta_max 0.986
_diffrn_measurement_device_type 'SMART 1K CCD area detector'
_diffrn_measurement_method '\w scans'
_diffrn_radiation_monochromator graphite
_diffrn_radiation_source 'fine-focus sealed tube'
_diffrn_radiation_type MoK\a
_diffrn_radiation_wavelength 0.71073
_diffrn_reflns_av_R_equivalents 0.0698
_diffrn_reflns_av_sigmaI/netI 0.0699
_diffrn_reflns_limit_h_max 17
_diffrn_reflns_limit_h_min -17
_diffrn_reflns_limit_k_max 24
_diffrn_reflns_limit_k_min -24
_diffrn_reflns_limit_l_max 25
_diffrn_reflns_limit_l_min -25
_diffrn_reflns_number 48948
_diffrn_reflns_theta_full 29.09
_diffrn_reflns_theta_max 29.09
_diffrn_reflns_theta_min 1.50
_diffrn_standards_number 0
_exptl_absorpt_coefficient_mu 0.181
_exptl_absorpt_correction_type none
_exptl_crystal_colour yellow
_exptl_crystal_density_diffrn 1.148
_exptl_crystal_density_meas ?
_exptl_crystal_density_method 'not measured'
_exptl_crystal_description shapeless
_exptl_crystal_F_000 1444
_exptl_crystal_size_max 0.48
_exptl_crystal_size_mid 0.40
_exptl_crystal_size_min 0.12
_refine_diff_density_max 0.659
_refine_diff_density_min -0.769
_refine_diff_density_rms 0.063
_refine_ls_extinction_method none
_refine_ls_goodness_of_fit_ref 1.018
_refine_ls_hydrogen_treatment constr
_refine_ls_matrix_type full
_refine_ls_number_parameters 926
_refine_ls_number_reflns 20654
_refine_ls_number_restraints 0
_refine_ls_restrained_S_all 1.018
_refine_ls_R_factor_all 0.0974
_refine_ls_R_factor_gt 0.0604
_refine_ls_shift/su_max 0.008
_refine_ls_shift/su_mean 0.000
_refine_ls_structure_factor_coef Fsqd
_refine_ls_weighting_details 'calc w=1/[\s^2^(Fo^2^)+(0.0702P)^2^+2.0541P] where P=(Fo^2^+2Fc^2^)/3'
_refine_ls_weighting_scheme calc
_refine_ls_wR_factor_gt 0.1439
_refine_ls_wR_factor_ref 0.1684
_reflns_number_gt 13977
_reflns_number_total 20654
_reflns_threshold_expression I>2\s(I)
_cod_data_source_file b905719f.txt
_cod_data_source_block 1c
_cod_depositor_comments
;
The following automatic conversions were performed:
'_symmetry_cell_setting' value 'Triclinic' changed to 'triclinic'
according to '/home/saulius/struct/CIF-dictionaries/cif_core.dic'
dictionary named 'cif_core.dic' version 2.4.1 from 2010-06-29.

Automatic conversion script
Id: cif_fix_enum 1527 2010-12-29 10:47:43Z saulius 

The following automatic conversions were performed:

'_exptl_crystal_density_meas' value '?'' was changed to '?' - the
value is perceived as not measured.

Automatic conversion script
Id: cif_fix_values 3008 2015-01-20 13:52:24Z robertas 
;
_cod_original_cell_volume 3905.5(7)
_cod_database_code 7201178

loop_
_symmetry_equiv_pos_as_xyz
'x, y, z'
'-x, -y, -z'

loop_
_atom_site_label
_atom_site_type_symbol
_atom_site_fract_x
_atom_site_fract_y
_atom_site_fract_z
_atom_site_U_iso_or_equiv
_atom_site_adp_type
_atom_site_occupancy
_atom_site_symmetry_multiplicity
_atom_site_calc_flag
_atom_site_refinement_flags
_atom_site_disorder_assembly
_atom_site_disorder_group
S1 S 0.44184(4) 0.76959(3) 0.20075(3) 0.02335(11) Uani 1 1 d . . .
B1 B 0.2523(2) 0.60997(13) 0.39707(13) 0.0290(5) Uani 1 1 d . . .
B2 B 0.71046(18) 0.90915(13) 0.05561(12) 0.0235(4) Uani 1 1 d . . .
C1 C 0.30653(18) 0.66492(12) 0.33209(11) 0.0301(4) Uani 1 1 d . . .
H1 H 0.3539 0.6954 0.3429 0.036 Uiso 1 1 d R . .
C2 C 0.28938(17) 0.67152(11) 0.26152(11) 0.0263(4) Uani 1 1 d . . .
H2 H 0.2387 0.6423 0.2529 0.032 Uiso 1 1 d R . .
C3 C 0.33982(16) 0.71816(11) 0.19677(11) 0.0238(4) Uani 1 1 d . . .
C4 C 0.32227(17) 0.72299(12) 0.12488(11) 0.0278(4) Uani 1 1 d . . .
H4 H 0.2690 0.6992 0.1114 0.033 Uiso 1 1 d R . .
C5 C 0.39168(17) 0.76720(12) 0.07297(11) 0.0264(4) Uani 1 1 d . . .
H5 H 0.3890 0.7767 0.0212 0.032 Uiso 1 1 d R . .
C6 C 0.46315(16) 0.79482(11) 0.10513(10) 0.0228(4) Uani 1 1 d . . .
C7 C 0.55152(16) 0.83511(11) 0.06749(11) 0.0241(4) Uani 1 1 d . . .
H7 H 0.5654 0.8392 0.0151 0.029 Uiso 1 1 d R . .
C8 C 0.61553(17) 0.86742(12) 0.09928(11) 0.0268(4) Uani 1 1 d . . .
H8 H 0.6021 0.8646 0.1516 0.032 Uiso 1 1 d R . .
C11 C 0.19696(19) 0.54556(12) 0.37762(11) 0.0297(4) Uani 1 1 d . . .
C12 C 0.0820(2) 0.54799(13) 0.39698(12) 0.0338(5) Uani 1 1 d . . .
C13 C 0.0316(2) 0.49264(14) 0.37821(13) 0.0399(5) Uani 1 1 d . . .
H13 H -0.0459 0.4957 0.3909 0.048 Uiso 1 1 d R . .
C14 C 0.0925(2) 0.43328(13) 0.34111(13) 0.0414(6) Uani 1 1 d . . .
C15 C 0.2049(2) 0.43030(13) 0.32258(13) 0.0394(6) Uani 1 1 d . . .
H15 H 0.2473 0.3895 0.2980 0.047 Uiso 1 1 d R . .
C16 C 0.2587(2) 0.48592(12) 0.33897(11) 0.0325(5) Uani 1 1 d . . .
C17 C 0.0099(2) 0.61238(15) 0.43512(14) 0.0431(6) Uani 1 1 d . . .
H171 H 0.0082 0.6619 0.4013 0.072(6) Uiso 1 1 d R . .
H172 H 0.0399 0.6156 0.4796 0.072(6) Uiso 1 1 d R . .
H173 H -0.0651 0.6013 0.4492 0.072(6) Uiso 1 1 d R . .
C18 C 0.0360(3) 0.37461(16) 0.32025(18) 0.0622(9) Uani 1 1 d . . .
H181 H -0.0085 0.4001 0.2809 0.109(8) Uiso 1 1 d R . .
H182 H -0.0118 0.3534 0.3636 0.109(8) Uiso 1 1 d R . .
H183 H 0.0919 0.3324 0.3026 0.109(8) Uiso 1 1 d R . .
C19 C 0.3822(2) 0.47775(14) 0.31544(14) 0.0436(6) Uani 1 1 d . . .
H191 H 0.4172 0.4234 0.3286 0.082(6) Uiso 1 1 d R . .
H192 H 0.4120 0.5107 0.3407 0.082(6) Uiso 1 1 d R . .
H193 H 0.3972 0.4938 0.2617 0.082(6) Uiso 1 1 d R . .
C21 C 0.25562(19) 0.62101(12) 0.47949(11) 0.0310(4) Uani 1 1 d . . .
C22 C 0.2205(2) 0.69509(13) 0.50167(12) 0.0359(5) Uani 1 1 d . . .
C23 C 0.2268(2) 0.70450(13) 0.57392(12) 0.0400(5) Uani 1 1 d . . .
H23 H 0.2019 0.7545 0.5879 0.048 Uiso 1 1 d R . .
C24 C 0.2681(2) 0.64337(14) 0.62553(12) 0.0387(5) Uani 1 1 d . . .
C25 C 0.3030(2) 0.57104(14) 0.60367(13) 0.0400(5) Uani 1 1 d . . .
H25 H 0.3328 0.5286 0.6381 0.048 Uiso 1 1 d R . .
C26 C 0.2961(2) 0.55822(13) 0.53263(12) 0.0363(5) Uani 1 1 d . . .
C27 C 0.1733(3) 0.76619(14) 0.45035(14) 0.0526(7) Uani 1 1 d . . .
H271 H 0.1299 0.8051 0.4798 0.114(9) Uiso 1 1 d R . .
H272 H 0.1258 0.7518 0.4203 0.114(9) Uiso 1 1 d R . .
H273 H 0.2337 0.7879 0.4178 0.114(9) Uiso 1 1 d R . .
C28 C 0.2764(3) 0.65569(17) 0.70269(14) 0.0554(8) Uani 1 1 d . . .
H281 H 0.2934 0.6052 0.7342 0.101(8) Uiso 1 1 d R . .
H282 H 0.2060 0.6845 0.7236 0.101(8) Uiso 1 1 d R . .
H283 H 0.3350 0.6854 0.7002 0.101(8) Uiso 1 1 d R . .
C29 C 0.3372(3) 0.47711(15) 0.51451(15) 0.0561(8) Uani 1 1 d . . .
H291 H 0.4002 0.4776 0.4750 0.074(6) Uiso 1 1 d R . .
H292 H 0.2780 0.4591 0.4980 0.074(6) Uiso 1 1 d R . .
H293 H 0.3600 0.4420 0.5588 0.074(6) Uiso 1 1 d R . .
C31 C 0.77398(15) 0.88014(11) -0.01808(11) 0.0229(4) Uani 1 1 d . . .
C32 C 0.78905(16) 0.93298(11) -0.08482(11) 0.0240(4) Uani 1 1 d . . .
C33 C 0.84375(16) 0.90609(12) -0.14973(11) 0.0275(4) Uani 1 1 d . . .
H33 H 0.8516 0.9422 -0.1942 0.033 Uiso 1 1 d R . .
C34 C 0.88696(16) 0.82770(13) -0.15084(12) 0.0311(4) Uani 1 1 d . . .
C35 C 0.87300(17) 0.77598(12) -0.08516(13) 0.0312(5) Uani 1 1 d . . .
H35 H 0.9028 0.7224 -0.0850 0.037 Uiso 1 1 d R . .
C36 C 0.81666(16) 0.79990(11) -0.01963(12) 0.0263(4) Uani 1 1 d . . .
C37 C 0.74545(18) 1.01933(11) -0.08815(12) 0.0297(4) Uani 1 1 d . . .
H371 H 0.7873 1.0410 -0.0597 0.063(5) Uiso 1 1 d R . .
H372 H 0.6674 1.0277 -0.0671 0.063(5) Uiso 1 1 d R . .
H373 H 0.7536 1.0451 -0.1398 0.063(5) Uiso 1 1 d R . .
C38 C 0.9427(2) 0.79882(16) -0.22226(14) 0.0436(6) Uani 1 1 d . . .
H381 H 1.0092 0.7605 -0.2128 0.066(5) Uiso 1 1 d R . .
H382 H 0.9630 0.8427 -0.2590 0.066(5) Uiso 1 1 d R . .
H383 H 0.8920 0.7746 -0.2412 0.066(5) Uiso 1 1 d R . .
C39 C 0.80602(19) 0.73721(12) 0.04836(13) 0.0351(5) Uani 1 1 d . . .
H391 H 0.7365 0.7187 0.0521 0.046(4) Uiso 1 1 d R . .
H392 H 0.8068 0.7589 0.0929 0.046(4) Uiso 1 1 d R . .
H393 H 0.8679 0.6938 0.0437 0.046(4) Uiso 1 1 d R . .
C41 C 0.73711(16) 0.97597(11) 0.09063(10) 0.0239(4) Uani 1 1 d . . .
C42 C 0.64971(17) 1.03177(11) 0.11890(11) 0.0278(4) Uani 1 1 d . . .
C43 C 0.6712(2) 1.08495(12) 0.15856(12) 0.0340(5) Uani 1 1 d . . .
H43 H 0.6119 1.1224 0.1767 0.041 Uiso 1 1 d R . .
C45 C 0.8630(2) 1.03201(13) 0.14234(13) 0.0354(5) Uani 1 1 d . . .
H45 H 0.9360 1.0324 0.1499 0.042 Uiso 1 1 d R . .
C44 C 0.7766(2) 1.08446(13) 0.17240(13) 0.0366(5) Uani 1 1 d . . .
C46 C 0.84544(17) 0.97856(12) 0.10133(12) 0.0285(4) Uani 1 1 d . . .
C47 C 0.94367(18) 0.92162(14) 0.07270(15) 0.0403(5) Uani 1 1 d . . .
H471 H 1.0108 0.9312 0.0870 0.064(5) Uiso 1 1 d R . .
H472 H 0.9505 0.9282 0.0186 0.064(5) Uiso 1 1 d R . .
H473 H 0.9333 0.8685 0.0939 0.064(5) Uiso 1 1 d R . .
C48 C 0.7963(3) 1.13878(16) 0.22012(17) 0.0555(7) Uani 1 1 d . . .
H481 H 0.7331 1.1815 0.2234 0.125(10) Uiso 1 1 d R . .
H482 H 0.8630 1.1598 0.1980 0.125(10) Uiso 1 1 d R . .
H483 H 0.8057 1.1101 0.2698 0.125(10) Uiso 1 1 d R . .
C49 C 0.53145(18) 1.03736(13) 0.10665(13) 0.0356(5) Uani 1 1 d . . .
H491 H 0.4968 0.9996 0.1440 0.056(5) Uiso 1 1 d R . .
H492 H 0.5305 1.0263 0.0571 0.056(5) Uiso 1 1 d R . .
H493 H 0.4907 1.0899 0.1110 0.056(5) Uiso 1 1 d R . .
S2 S 0.53540(4) 0.73907(3) 0.75125(3) 0.02784(12) Uani 1 1 d . . .
B3 B 0.28017(18) 0.57789(13) 0.95225(13) 0.0247(4) Uani 1 1 d . . .
B4 B 0.7376(2) 0.91799(14) 0.58955(13) 0.0298(5) Uani 1 1 d . . .
C51 C 0.37371(16) 0.62714(12) 0.93127(11) 0.0268(4) Uani 1 1 d . . .
H51 H 0.3940 0.6471 0.9699 0.032 Uiso 1 1 d R . .
C52 C 0.42780(16) 0.64345(11) 0.86279(11) 0.0263(4) Uani 1 1 d . . .
H52 H 0.4143 0.6186 0.8252 0.032 Uiso 1 1 d R . .
C53 C 0.50581(16) 0.69662(11) 0.84255(11) 0.0249(4) Uani 1 1 d . . .
C54 C 0.56296(16) 0.72257(11) 0.88773(11) 0.0252(4) Uani 1 1 d . . .
H54 H 0.5586 0.7056 0.9397 0.030 Uiso 1 1 d R . .
C55 C 0.62843(16) 0.77708(12) 0.84847(11) 0.0259(4) Uani 1 1 d . . .
H55 H 0.6728 0.8002 0.8714 0.031 Uiso 1 1 d R . .
C56 C 0.62139(16) 0.79328(11) 0.77394(11) 0.0246(4) Uani 1 1 d . . .
C57 C 0.67544(17) 0.84823(11) 0.71920(11) 0.0266(4) Uani 1 1 d . . .
H57 H 0.7181 0.8773 0.7369 0.032 Uiso 1 1 d R . .
C58 C 0.67129(19) 0.86217(12) 0.64577(12) 0.0319(5) Uani 1 1 d . . .
H58 H 0.6250 0.8364 0.6273 0.038 Uiso 1 1 d R . .
C61 C 0.19529(16) 0.59945(11) 1.02185(11) 0.0237(4) Uani 1 1 d . . .
C62 C 0.18367(16) 0.54537(12) 1.08773(11) 0.0268(4) Uani 1 1 d . . .
C63 C 0.12022(17) 0.56925(13) 1.15199(12) 0.0311(4) Uani 1 1 d . . .
H63 H 0.1151 0.5327 1.1963 0.037 Uiso 1 1 d R . .
C64 C 0.06469(17) 0.64515(13) 1.15229(13) 0.0324(5) Uani 1 1 d . . .
C65 C 0.07322(17) 0.69720(12) 1.08651(13) 0.0319(5) Uani 1 1 d . . .
H65 H 0.0329 0.7487 1.0854 0.038 Uiso 1 1 d R . .
C66 C 0.13851(16) 0.67694(11) 1.02243(12) 0.0276(4) Uani 1 1 d . . .
C67 C 0.24226(19) 0.46152(12) 1.09080(13) 0.0347(5) Uani 1 1 d . . .
H671 H 0.2259 0.4329 1.1408 0.071(6) Uiso 1 1 d R . .
H672 H 0.3220 0.4600 1.0785 0.071(6) Uiso 1 1 d R . .
H673 H 0.2169 0.4375 1.0551 0.071(6) Uiso 1 1 d R . .
C68 C -0.0018(2) 0.67167(16) 1.22244(15) 0.0475(6) Uani 1 1 d . . .
H681 H 0.0365 0.7060 1.2399 0.076(6) Uiso 1 1 d R . .
H682 H -0.0099 0.6263 1.2607 0.076(6) Uiso 1 1 d R . .
H683 H -0.0748 0.6998 1.2119 0.076(6) Uiso 1 1 d R . .
C69 C 0.14793(19) 0.73924(12) 0.95469(14) 0.0357(5) Uani 1 1 d . . .
H691 H 0.0820 0.7799 0.9572 0.062(5) Uiso 1 1 d R . .
H692 H 0.1545 0.7162 0.9099 0.062(5) Uiso 1 1 d R . .
H693 H 0.2134 0.7619 0.9533 0.062(5) Uiso 1 1 d R . .
C71 C 0.27501(16) 0.51690(11) 0.90231(11) 0.0244(4) Uani 1 1 d . . .
C72 C 0.17803(17) 0.51594(11) 0.87303(11) 0.0269(4) Uani 1 1 d . . .
C73 C 0.18109(18) 0.46989(12) 0.81946(12) 0.0321(5) Uani 1 1 d . . .
H73 H 0.1153 0.4708 0.8001 0.039 Uiso 1 1 d R . .
C74 C 0.2780(2) 0.42269(12) 0.79368(13) 0.0345(5) Uani 1 1 d . . .
C75 C 0.37164(18) 0.42053(12) 0.82530(13) 0.0328(5) Uani 1 1 d . . .
H75 H 0.4378 0.3871 0.8098 0.039 Uiso 1 1 d R . .
C76 C 0.37224(17) 0.46551(11) 0.87850(12) 0.0284(4) Uani 1 1 d . . .
C77 C 0.06855(18) 0.56613(14) 0.89638(14) 0.0374(5) Uani 1 1 d . . .
H771 H 0.0707 0.6206 0.8750 0.064(5) Uiso 1 1 d R . .
H772 H 0.0548 0.5610 0.9505 0.064(5) Uiso 1 1 d R . .
H773 H 0.0094 0.5492 0.8787 0.064(5) Uiso 1 1 d R . .
C78 C 0.2824(2) 0.37383(16) 0.73476(16) 0.0489(6) Uani 1 1 d . . .
H781 H 0.3532 0.3728 0.7024 0.062(5) Uiso 1 1 d R . .
H782 H 0.2222 0.3962 0.7054 0.062(5) Uiso 1 1 d R . .
H783 H 0.2747 0.3208 0.7583 0.062(5) Uiso 1 1 d R . .
C79 C 0.47756(19) 0.45296(14) 0.91262(15) 0.0397(5) Uani 1 1 d . . .
H791 H 0.5057 0.3971 0.9242 0.074(6) Uiso 1 1 d R . .
H792 H 0.4621 0.4758 0.9582 0.074(6) Uiso 1 1 d R . .
H793 H 0.5328 0.4779 0.8775 0.074(6) Uiso 1 1 d R . .
C81 C 0.78992(18) 0.97667(12) 0.62064(11) 0.0288(4) Uani 1 1 d . . .
C82 C 0.90617(18) 0.97211(12) 0.61120(11) 0.0307(4) Uani 1 1 d . . .
C83 C 0.95249(19) 1.01984(12) 0.64416(12) 0.0331(5) Uani 1 1 d . . .
H83 H 1.0304 1.0152 0.6378 0.040 Uiso 1 1 d R . .
C84 C 0.8872(2) 1.07405(12) 0.68598(12) 0.0323(5) Uani 1 1 d . . .
C85 C 0.7737(2) 1.07975(12) 0.69422(11) 0.0326(5) Uani 1 1 d . . .
H85 H 0.7281 1.1171 0.7218 0.039 Uiso 1 1 d R . .
C86 C 0.72390(19) 1.03223(12) 0.66300(11) 0.0310(5) Uani 1 1 d . . .
C87 C 0.9829(2) 0.91383(14) 0.56795(14) 0.0392(5) Uani 1 1 d . . .
H871 H 1.0581 0.9244 0.5609 0.056(5) Uiso 1 1 d R . .
H872 H 0.9590 0.9181 0.5196 0.056(5) Uiso 1 1 d R . .
H873 H 0.9813 0.8612 0.5953 0.056(5) Uiso 1 1 d R . .
C88 C 0.9386(2) 1.12516(14) 0.72162(14) 0.0434(6) Uani 1 1 d . . .
H881 H 0.8802 1.1622 0.7452 0.093(7) Uiso 1 1 d R . .
H882 H 0.9868 1.1536 0.6837 0.093(7) Uiso 1 1 d R . .
H883 H 0.9819 1.0927 0.7591 0.093(7) Uiso 1 1 d R . .
C89 C 0.5989(2) 1.04429(14) 0.67467(13) 0.0393(5) Uani 1 1 d . . .
H891 H 0.5733 1.0182 0.7241 0.085(7) Uiso 1 1 d R . .
H892 H 0.5741 1.0225 0.6372 0.085(7) Uiso 1 1 d R . .
H893 H 0.5687 1.1000 0.6703 0.085(7) Uiso 1 1 d R . .
C91 C 0.74794(19) 0.90950(13) 0.50505(11) 0.0313(4) Uani 1 1 d . . .
C92 C 0.78852(19) 0.83574(13) 0.48234(12) 0.0325(5) Uani 1 1 d . . .
C93 C 0.7858(2) 0.82646(14) 0.40987(12) 0.0359(5) Uani 1 1 d . . .
H93 H 0.8137 0.7768 0.3956 0.043 Uiso 1 1 d R . .
C94 C 0.7437(2) 0.88712(14) 0.35775(12) 0.0372(5) Uani 1 1 d . . .
C95 C 0.7060(2) 0.95961(14) 0.37939(12) 0.0406(5) Uani 1 1 d . . .
H95 H 0.6773 1.0020 0.3445 0.049 Uiso 1 1 d R . .
C96 C 0.7092(2) 0.97186(13) 0.45101(12) 0.0367(5) Uani 1 1 d . . .
C97 C 0.8378(2) 0.76591(14) 0.53406(13) 0.0425(6) Uani 1 1 d . . .
H971 H 0.8036 0.7215 0.5328 0.091(7) Uiso 1 1 d R . .
H972 H 0.8243 0.7779 0.5846 0.091(7) Uiso 1 1 d R . .
H973 H 0.9174 0.7531 0.5184 0.091(7) Uiso 1 1 d R . .
C98 C 0.7373(3) 0.87385(17) 0.28033(13) 0.0498(7) Uani 1 1 d . . .
H981 H 0.8077 0.8444 0.2604 0.114(9) Uiso 1 1 d R . .
H982 H 0.7216 0.9241 0.2482 0.114(9) Uiso 1 1 d R . .
H983 H 0.6783 0.8446 0.2825 0.114(9) Uiso 1 1 d R . .
C99 C 0.6638(3) 1.05248(14) 0.47021(15) 0.0538(7) Uani 1 1 d . . .
H991 H 0.6589 1.0902 0.4245 0.080(6) Uiso 1 1 d R . .
H992 H 0.7130 1.0660 0.4995 0.080(6) Uiso 1 1 d R . .
H993 H 0.5903 1.0533 0.4990 0.080(6) Uiso 1 1 d R . .
Cl1 Cl 0.54458(7) 0.73799(4) 0.39726(4) 0.05530(18) Uani 1 1 d . . .
Cl2 Cl 0.54869(10) 0.71567(6) 0.55590(5) 0.0878(3) Uani 1 1 d . . .
C0A C 0.5091(4) 0.7785(2) 0.4781(2) 0.0534(10) Uani 0.70 1 d P A 1
H01A H 0.5438 0.8251 0.4716 0.069 Uiso 0.70 1 d PR A 1
H02A H 0.4280 0.7959 0.4862 0.069 Uiso 0.70 1 d PR A 1
C0B C 0.4695(8) 0.7281(6) 0.4865(5) 0.053(2) Uiso 0.30 1 d P A 2
H01B H 0.4117 0.7751 0.4906 0.070 Uiso 0.30 1 d PR A 2
H02B H 0.4319 0.6829 0.4936 0.070 Uiso 0.30 1 d PR A 2

loop_
_atom_site_aniso_label
_atom_site_aniso_U_11
_atom_site_aniso_U_22
_atom_site_aniso_U_33
_atom_site_aniso_U_23
_atom_site_aniso_U_13
_atom_site_aniso_U_12
S1 0.0249(2) 0.0266(2) 0.0201(2) -0.00454(17) -0.00110(18) -0.00916(18)
B1 0.0338(13) 0.0263(11) 0.0253(11) -0.0043(9) 0.0003(9) -0.0052(9)
B2 0.0196(10) 0.0256(10) 0.0248(10) 0.0014(8) -0.0058(8) -0.0056(8)
C1 0.0349(11) 0.0317(10) 0.0263(10) -0.0058(8) -0.0005(9) -0.0143(9)
C2 0.0255(10) 0.0284(10) 0.0257(10) -0.0062(8) 0.0033(8) -0.0104(8)
C3 0.0217(9) 0.0247(9) 0.0250(9) -0.0047(7) 0.0012(7) -0.0074(7)
C4 0.0241(10) 0.0375(11) 0.0247(10) -0.0062(8) -0.0019(8) -0.0123(8)
C5 0.0268(10) 0.0333(10) 0.0199(9) -0.0039(8) -0.0023(8) -0.0082(8)
C6 0.0224(9) 0.0249(9) 0.0204(9) -0.0032(7) 0.0005(7) -0.0058(7)
C7 0.0262(10) 0.0256(9) 0.0200(9) -0.0034(7) -0.0008(7) -0.0060(8)
C8 0.0279(10) 0.0324(10) 0.0209(9) -0.0033(8) 0.0003(8) -0.0111(8)
C11 0.0407(12) 0.0273(10) 0.0200(9) -0.0010(7) -0.0001(8) -0.0095(9)
C12 0.0411(13) 0.0332(11) 0.0254(10) 0.0012(8) 0.0010(9) -0.0131(9)
C13 0.0448(14) 0.0385(12) 0.0374(12) 0.0056(10) -0.0071(10) -0.0192(11)
C14 0.0605(16) 0.0326(12) 0.0348(12) 0.0050(9) -0.0153(11) -0.0195(11)
C15 0.0639(17) 0.0260(11) 0.0290(11) -0.0032(9) -0.0092(11) -0.0088(10)
C16 0.0471(13) 0.0279(10) 0.0207(10) -0.0022(8) -0.0019(9) -0.0069(9)
C17 0.0397(13) 0.0491(14) 0.0373(13) -0.0079(11) 0.0068(10) -0.0097(11)
C18 0.093(2) 0.0404(14) 0.0659(19) 0.0010(13) -0.0366(18) -0.0288(15)
C19 0.0491(15) 0.0386(13) 0.0393(13) -0.0104(10) 0.0034(11) -0.0033(11)
C21 0.0416(12) 0.0298(10) 0.0216(10) -0.0025(8) -0.0006(9) -0.0111(9)
C22 0.0529(14) 0.0304(11) 0.0238(10) -0.0017(8) -0.0011(10) -0.0123(10)
C23 0.0609(16) 0.0335(12) 0.0275(11) -0.0077(9) 0.0006(11) -0.0160(11)
C24 0.0526(15) 0.0439(13) 0.0238(10) -0.0039(9) -0.0036(10) -0.0208(11)
C25 0.0544(15) 0.0389(12) 0.0277(11) 0.0013(9) -0.0115(10) -0.0123(11)
C26 0.0483(14) 0.0319(11) 0.0280(11) -0.0018(9) -0.0052(10) -0.0081(10)
C27 0.094(2) 0.0298(12) 0.0283(12) -0.0029(9) -0.0075(13) 0.0005(13)
C28 0.086(2) 0.0599(17) 0.0296(13) -0.0073(12) -0.0159(13) -0.0270(16)
C29 0.089(2) 0.0359(13) 0.0388(14) -0.0039(11) -0.0184(14) 0.0062(14)
C31 0.0182(9) 0.0258(9) 0.0254(9) -0.0027(7) -0.0031(7) -0.0068(7)
C32 0.0201(9) 0.0275(9) 0.0255(10) -0.0031(7) -0.0029(7) -0.0077(7)
C33 0.0244(10) 0.0339(10) 0.0256(10) -0.0047(8) -0.0013(8) -0.0103(8)
C34 0.0183(9) 0.0434(12) 0.0343(11) -0.0161(9) 0.0007(8) -0.0065(8)
C35 0.0206(10) 0.0283(10) 0.0463(13) -0.0113(9) -0.0075(9) -0.0006(8)
C36 0.0194(9) 0.0272(10) 0.0338(11) -0.0031(8) -0.0071(8) -0.0060(7)
C37 0.0358(12) 0.0260(10) 0.0263(10) -0.0005(8) -0.0031(9) -0.0079(8)
C38 0.0312(12) 0.0571(15) 0.0444(14) -0.0266(12) 0.0013(10) -0.0013(11)
C39 0.0298(11) 0.0260(10) 0.0463(13) 0.0032(9) -0.0094(10) -0.0025(8)
C41 0.0271(10) 0.0246(9) 0.0202(9) 0.0017(7) -0.0046(7) -0.0088(8)
C42 0.0316(11) 0.0274(10) 0.0240(10) -0.0002(8) -0.0060(8) -0.0065(8)
C43 0.0416(13) 0.0267(10) 0.0340(12) -0.0073(9) -0.0056(10) -0.0045(9)
C45 0.0367(12) 0.0343(11) 0.0403(12) -0.0008(9) -0.0126(10) -0.0168(9)
C44 0.0490(14) 0.0295(11) 0.0369(12) -0.0038(9) -0.0117(10) -0.0164(10)
C46 0.0275(10) 0.0288(10) 0.0293(10) 0.0020(8) -0.0051(8) -0.0108(8)
C47 0.0221(11) 0.0465(13) 0.0556(15) -0.0132(11) -0.0057(10) -0.0083(9)
C48 0.075(2) 0.0437(14) 0.0610(18) -0.0167(13) -0.0208(15) -0.0240(14)
C49 0.0308(12) 0.0392(12) 0.0369(12) -0.0105(10) -0.0087(9) 0.0008(9)
S2 0.0323(3) 0.0311(3) 0.0224(2) -0.00488(19) -0.0014(2) -0.0123(2)
B3 0.0221(10) 0.0247(10) 0.0266(11) 0.0025(8) -0.0083(9) -0.0044(8)
B4 0.0318(12) 0.0314(12) 0.0226(11) -0.0028(9) 0.0009(9) -0.0027(10)
C51 0.0234(10) 0.0320(10) 0.0273(10) -0.0055(8) -0.0041(8) -0.0092(8)
C52 0.0248(10) 0.0278(10) 0.0280(10) -0.0044(8) -0.0063(8) -0.0065(8)
C53 0.0229(10) 0.0261(9) 0.0238(9) -0.0015(7) 0.0002(7) -0.0054(7)
C54 0.0208(9) 0.0303(10) 0.0232(9) -0.0007(7) -0.0021(7) -0.0053(8)
C55 0.0211(9) 0.0313(10) 0.0254(10) -0.0043(8) -0.0028(8) -0.0059(8)
C56 0.0221(9) 0.0267(9) 0.0252(10) -0.0071(7) 0.0013(7) -0.0061(7)
C57 0.0274(10) 0.0289(10) 0.0240(10) -0.0064(8) 0.0016(8) -0.0083(8)
C58 0.0364(12) 0.0361(11) 0.0253(10) -0.0070(8) 0.0001(9) -0.0130(9)
C61 0.0187(9) 0.0258(9) 0.0282(10) -0.0032(7) -0.0056(7) -0.0067(7)
C62 0.0219(9) 0.0292(10) 0.0299(10) -0.0017(8) -0.0046(8) -0.0078(8)
C63 0.0262(10) 0.0384(11) 0.0290(11) -0.0005(9) -0.0040(8) -0.0107(9)
C64 0.0217(10) 0.0430(12) 0.0353(11) -0.0126(9) -0.0020(9) -0.0082(9)
C65 0.0224(10) 0.0291(10) 0.0452(13) -0.0110(9) -0.0065(9) -0.0012(8)
C66 0.0212(9) 0.0270(10) 0.0366(11) -0.0029(8) -0.0099(8) -0.0060(8)
C67 0.0366(12) 0.0280(10) 0.0350(12) 0.0028(9) -0.0025(9) -0.0044(9)
C68 0.0370(14) 0.0601(16) 0.0461(15) -0.0222(13) 0.0055(11) -0.0074(12)
C69 0.0319(12) 0.0275(10) 0.0462(13) 0.0026(9) -0.0131(10) -0.0034(9)
C71 0.0226(9) 0.0245(9) 0.0251(10) 0.0003(7) -0.0026(8) -0.0061(7)
C72 0.0257(10) 0.0260(9) 0.0294(10) -0.0034(8) -0.0033(8) -0.0072(8)
C73 0.0290(11) 0.0337(11) 0.0372(12) -0.0083(9) -0.0052(9) -0.0106(9)
C74 0.0390(12) 0.0297(11) 0.0371(12) -0.0093(9) -0.0011(10) -0.0110(9)
C75 0.0284(11) 0.0268(10) 0.0414(12) -0.0090(9) 0.0012(9) -0.0027(8)
C76 0.0260(10) 0.0247(10) 0.0329(11) -0.0017(8) -0.0031(8) -0.0044(8)
C77 0.0217(10) 0.0465(13) 0.0483(14) -0.0193(11) -0.0062(10) -0.0043(9)
C78 0.0503(16) 0.0492(15) 0.0540(16) -0.0262(13) -0.0027(13) -0.0116(12)
C79 0.0306(12) 0.0378(12) 0.0500(14) -0.0093(10) -0.0126(11) 0.0035(9)
C81 0.0361(11) 0.0272(10) 0.0196(9) -0.0015(7) 0.0039(8) -0.0068(8)
C82 0.0360(12) 0.0295(10) 0.0233(10) -0.0026(8) 0.0056(8) -0.0081(9)
C83 0.0358(12) 0.0322(11) 0.0283(11) -0.0006(8) 0.0020(9) -0.0085(9)
C84 0.0446(13) 0.0273(10) 0.0237(10) 0.0003(8) -0.0019(9) -0.0100(9)
C85 0.0472(13) 0.0238(10) 0.0233(10) -0.0018(8) 0.0002(9) -0.0043(9)
C86 0.0397(12) 0.0275(10) 0.0213(10) 0.0009(8) 0.0018(8) -0.0052(9)
C87 0.0367(13) 0.0407(12) 0.0377(13) -0.0119(10) 0.0089(10) -0.0075(10)
C88 0.0595(16) 0.0354(12) 0.0398(13) -0.0060(10) -0.0118(12) -0.0143(11)
C89 0.0385(13) 0.0376(12) 0.0361(12) -0.0057(10) 0.0031(10) -0.0009(10)
C91 0.0366(12) 0.0356(11) 0.0197(9) -0.0019(8) 0.0004(8) -0.0082(9)
C92 0.0391(12) 0.0342(11) 0.0230(10) -0.0046(8) -0.0019(9) -0.0062(9)
C93 0.0427(13) 0.0406(12) 0.0245(10) -0.0076(9) -0.0004(9) -0.0094(10)
C94 0.0444(13) 0.0479(13) 0.0205(10) -0.0013(9) -0.0023(9) -0.0166(11)
C95 0.0526(15) 0.0415(13) 0.0244(11) 0.0059(9) -0.0061(10) -0.0107(11)
C96 0.0470(14) 0.0336(11) 0.0271(11) -0.0002(9) -0.0018(10) -0.0088(10)
C97 0.0589(16) 0.0365(12) 0.0275(11) -0.0048(9) -0.0067(11) 0.0020(11)
C98 0.0674(19) 0.0634(17) 0.0231(11) -0.0035(11) -0.0084(11) -0.0230(14)
C99 0.083(2) 0.0340(13) 0.0369(14) 0.0017(10) -0.0104(14) 0.0020(13)
Cl1 0.0684(5) 0.0582(4) 0.0425(4) -0.0113(3) -0.0088(3) -0.0147(3)
Cl2 0.1398(9) 0.0987(7) 0.0435(4) -0.0011(4) -0.0259(5) -0.0618(7)
C0A 0.061(3) 0.046(2) 0.053(2) -0.0208(18) -0.001(2) -0.0029(19)

loop_
_atom_type_symbol
_atom_type_description
_atom_type_scat_dispersion_real
_atom_type_scat_dispersion_imag
_atom_type_scat_source
C C 0.0033 0.0016 'International Tables Vol C Tables 4.2.6.8 and 6.1.1.4'
H H 0.0000 0.0000 'International Tables Vol C Tables 4.2.6.8 and 6.1.1.4'
B B 0.0013 0.0007 'International Tables Vol C Tables 4.2.6.8 and 6.1.1.4'
S S 0.1246 0.1234 'International Tables Vol C Tables 4.2.6.8 and 6.1.1.4'
Cl Cl 0.1484 0.1585 'International Tables Vol C Tables 4.2.6.8 and 6.1.1.4'

loop_
_exptl_crystal_face_index_h
_exptl_crystal_face_index_k
_exptl_crystal_face_index_l
_exptl_crystal_face_perp_dist
-1.00 0.00 0.00 0.1400
1.00 0.00 0.00 0.1400
0.00 -1.00 1.00 0.0900
0.00 1.00 -1.00 0.0900
0.00 1.00 1.00 0.0800
0.00 -1.00 -1.00 0.0800
2.00 1.00 -1.00 0.1500

loop_
_geom_angle_atom_site_label_1
_geom_angle_atom_site_label_2
_geom_angle_atom_site_label_3
_geom_angle
_geom_angle_site_symmetry_1
_geom_angle_site_symmetry_3
_geom_angle_publ_flag
C6 S1 C3 91.89(9) . . ?
C1 B1 C11 118.18(18) . . ?
C1 B1 C21 118.54(19) . . ?
C11 B1 C21 123.29(18) . . ?
C8 B2 C41 116.44(18) . . ?
C8 B2 C31 118.10(17) . . ?
C41 B2 C31 125.43(17) . . ?
C2 C1 B1 123.21(19) . . ?
C2 C1 H1 118.4 . . ?
B1 C1 H1 118.4 . . ?
C1 C2 C3 127.35(19) . . ?
C1 C2 H2 116.4 . . ?
C3 C2 H2 116.3 . . ?
C4 C3 C2 126.28(18) . . ?
C4 C3 S1 110.80(14) . . ?
C2 C3 S1 122.69(15) . . ?
C3 C4 C5 113.10(18) . . ?
C3 C4 H4 123.4 . . ?
C5 C4 H4 123.4 . . ?
C6 C5 C4 113.13(18) . . ?
C6 C5 H5 123.4 . . ?
C4 C5 H5 123.5 . . ?
C5 C6 C7 126.94(18) . . ?
C5 C6 S1 111.02(14) . . ?
C7 C6 S1 121.90(15) . . ?
C8 C7 C6 126.49(18) . . ?
C8 C7 H7 116.8 . . ?
C6 C7 H7 116.7 . . ?
C7 C8 B2 123.98(18) . . ?
C7 C8 H8 118.0 . . ?
B2 C8 H8 118.0 . . ?
C16 C11 C12 118.2(2) . . ?
C16 C11 B1 121.8(2) . . ?
C12 C11 B1 119.97(19) . . ?
C13 C12 C11 120.5(2) . . ?
C13 C12 C17 118.4(2) . . ?
C11 C12 C17 121.0(2) . . ?
C14 C13 C12 121.3(2) . . ?
C14 C13 H13 119.3 . . ?
C12 C13 H13 119.4 . . ?
C15 C14 C13 118.4(2) . . ?
C15 C14 C18 121.1(3) . . ?
C13 C14 C18 120.5(3) . . ?
C14 C15 C16 122.2(2) . . ?
C14 C15 H15 118.9 . . ?
C16 C15 H15 118.9 . . ?
C15 C16 C11 119.4(2) . . ?
C15 C16 C19 117.9(2) . . ?
C11 C16 C19 122.7(2) . . ?
C12 C17 H171 109.4 . . ?
C12 C17 H172 109.5 . . ?
H171 C17 H172 109.5 . . ?
C12 C17 H173 109.5 . . ?
H171 C17 H173 109.5 . . ?
H172 C17 H173 109.5 . . ?
C14 C18 H181 109.4 . . ?
C14 C18 H182 109.7 . . ?
H181 C18 H182 109.5 . . ?
C14 C18 H183 109.3 . . ?
H181 C18 H183 109.5 . . ?
H182 C18 H183 109.5 . . ?
C16 C19 H191 109.4 . . ?
C16 C19 H192 109.6 . . ?
H191 C19 H192 109.5 . . ?
C16 C19 H193 109.4 . . ?
H191 C19 H193 109.5 . . ?
H192 C19 H193 109.5 . . ?
C26 C21 C22 117.71(19) . . ?
C26 C21 B1 121.53(19) . . ?
C22 C21 B1 120.74(19) . . ?
C23 C22 C21 120.2(2) . . ?
C23 C22 C27 117.3(2) . . ?
C21 C22 C27 122.5(2) . . ?
C24 C23 C22 122.1(2) . . ?
C24 C23 H23 118.9 . . ?
C22 C23 H23 118.9 . . ?
C23 C24 C25 117.7(2) . . ?
C23 C24 C28 120.9(2) . . ?
C25 C24 C28 121.4(2) . . ?
C24 C25 C26 122.4(2) . . ?
C24 C25 H25 118.8 . . ?
C26 C25 H25 118.8 . . ?
C25 C26 C21 119.9(2) . . ?
C25 C26 C29 118.1(2) . . ?
C21 C26 C29 122.0(2) . . ?
C22 C27 H271 109.3 . . ?
C22 C27 H272 109.7 . . ?
H271 C27 H272 109.5 . . ?
C22 C27 H273 109.4 . . ?
H271 C27 H273 109.5 . . ?
H272 C27 H273 109.5 . . ?
C24 C28 H281 109.5 . . ?
C24 C28 H282 109.4 . . ?
H281 C28 H282 109.5 . . ?
C24 C28 H283 109.5 . . ?
H281 C28 H283 109.5 . . ?
H282 C28 H283 109.5 . . ?
C26 C29 H291 109.5 . . ?
C26 C29 H292 109.4 . . ?
H291 C29 H292 109.5 . . ?
C26 C29 H293 109.5 . . ?
H291 C29 H293 109.5 . . ?
H292 C29 H293 109.5 . . ?
C32 C31 C36 117.97(18) . . ?
C32 C31 B2 121.09(17) . . ?
C36 C31 B2 120.93(17) . . ?
C33 C32 C31 120.28(18) . . ?
C33 C32 C37 118.34(18) . . ?
C31 C32 C37 121.37(18) . . ?
C34 C33 C32 121.63(19) . . ?
C34 C33 H33 119.2 . . ?
C32 C33 H33 119.2 . . ?
C35 C34 C33 118.03(19) . . ?
C35 C34 C38 120.8(2) . . ?
C33 C34 C38 121.1(2) . . ?
C34 C35 C36 122.30(19) . . ?
C34 C35 H35 118.9 . . ?
C36 C35 H35 118.8 . . ?
C35 C36 C31 119.75(19) . . ?
C35 C36 C39 117.11(19) . . ?
C31 C36 C39 123.12(19) . . ?
C32 C37 H371 109.4 . . ?
C32 C37 H372 109.6 . . ?
H371 C37 H372 109.5 . . ?
C32 C37 H373 109.5 . . ?
H371 C37 H373 109.5 . . ?
H372 C37 H373 109.5 . . ?
C34 C38 H381 109.5 . . ?
C34 C38 H382 109.4 . . ?
H381 C38 H382 109.5 . . ?
C34 C38 H383 109.5 . . ?
H381 C38 H383 109.5 . . ?
H382 C38 H383 109.5 . . ?
C36 C39 H391 109.4 . . ?
C36 C39 H392 109.5 . . ?
H391 C39 H392 109.5 . . ?
C36 C39 H393 109.5 . . ?
H391 C39 H393 109.5 . . ?
H392 C39 H393 109.5 . . ?
C46 C41 C42 117.83(18) . . ?
C46 C41 B2 122.17(18) . . ?
C42 C41 B2 119.74(18) . . ?
C43 C42 C41 120.1(2) . . ?
C43 C42 C49 117.6(2) . . ?
C41 C42 C49 122.25(18) . . ?
C44 C43 C42 121.8(2) . . ?
C44 C43 H43 119.1 . . ?
C42 C43 H43 119.2 . . ?
C44 C45 C46 121.8(2) . . ?
C44 C45 H45 119.1 . . ?
C46 C45 H45 119.1 . . ?
C43 C44 C45 118.3(2) . . ?
C43 C44 C48 120.6(2) . . ?
C45 C44 C48 121.1(2) . . ?
C45 C46 C41 120.1(2) . . ?
C45 C46 C47 118.4(2) . . ?
C41 C46 C47 121.44(19) . . ?
C46 C47 H471 109.6 . . ?
C46 C47 H472 109.4 . . ?
H471 C47 H472 109.5 . . ?
C46 C47 H473 109.5 . . ?
H471 C47 H473 109.5 . . ?
H472 C47 H473 109.5 . . ?
C44 C48 H481 109.7 . . ?
C44 C48 H482 109.3 . . ?
H481 C48 H482 109.5 . . ?
C44 C48 H483 109.4 . . ?
H481 C48 H483 109.5 . . ?
H482 C48 H483 109.5 . . ?
C42 C49 H491 109.5 . . ?
C42 C49 H492 109.5 . . ?
H491 C49 H492 109.5 . . ?
C42 C49 H493 109.4 . . ?
H491 C49 H493 109.5 . . ?
H492 C49 H493 109.5 . . ?
C53 S2 C56 92.25(10) . . ?
C51 B3 C71 119.29(18) . . ?
C51 B3 C61 113.71(18) . . ?
C71 B3 C61 126.92(18) . . ?
C58 B4 C81 118.20(18) . . ?
C58 B4 C91 116.0(2) . . ?
C81 B4 C91 125.77(19) . . ?
C52 C51 B3 124.98(19) . . ?
C52 C51 H51 117.5 . . ?
B3 C51 H51 117.5 . . ?
C51 C52 C53 124.21(19) . . ?
C51 C52 H52 117.9 . . ?
C53 C52 H52 117.9 . . ?
C54 C53 C52 129.00(18) . . ?
C54 C53 S2 110.62(14) . . ?
C52 C53 S2 120.36(15) . . ?
C53 C54 C55 112.98(18) . . ?
C53 C54 H54 123.5 . . ?
C55 C54 H54 123.5 . . ?
C56 C55 C54 113.30(18) . . ?
C56 C55 H55 123.4 . . ?
C54 C55 H55 123.3 . . ?
C55 C56 C57 126.75(19) . . ?
C55 C56 S2 110.83(15) . . ?
C57 C56 S2 122.42(15) . . ?
C58 C57 C56 126.6(2) . . ?
C58 C57 H57 116.7 . . ?
C56 C57 H57 116.7 . . ?
C57 C58 B4 123.9(2) . . ?
C57 C58 H58 118.1 . . ?
B4 C58 H58 118.1 . . ?
C62 C61 C66 118.20(19) . . ?
C62 C61 B3 121.38(17) . . ?
C66 C61 B3 120.00(18) . . ?
C63 C62 C61 120.13(19) . . ?
C63 C62 C67 119.02(19) . . ?
C61 C62 C67 120.82(19) . . ?
C64 C63 C62 121.4(2) . . ?
C64 C63 H63 119.3 . . ?
C62 C63 H63 119.3 . . ?
C63 C64 C65 118.0(2) . . ?
C63 C64 C68 121.5(2) . . ?
C65 C64 C68 120.5(2) . . ?
C66 C65 C64 122.5(2) . . ?
C66 C65 H65 118.7 . . ?
C64 C65 H65 118.8 . . ?
C65 C66 C61 119.63(19) . . ?
C65 C66 C69 118.55(19) . . ?
C61 C66 C69 121.8(2) . . ?
C62 C67 H671 109.5 . . ?
C62 C67 H672 109.3 . . ?
H671 C67 H672 109.5 . . ?
C62 C67 H673 109.6 . . ?
H671 C67 H673 109.5 . . ?
H672 C67 H673 109.5 . . ?
C64 C68 H681 109.5 . . ?
C64 C68 H682 109.5 . . ?
H681 C68 H682 109.5 . . ?
C64 C68 H683 109.4 . . ?
H681 C68 H683 109.5 . . ?
H682 C68 H683 109.5 . . ?
C66 C69 H691 109.4 . . ?
C66 C69 H692 109.6 . . ?
H691 C69 H692 109.5 . . ?
C66 C69 H693 109.4 . . ?
H691 C69 H693 109.5 . . ?
H692 C69 H693 109.5 . . ?
C72 C71 C76 117.20(19) . . ?
C72 C71 B3 122.22(18) . . ?
C76 C71 B3 120.26(18) . . ?
C73 C72 C71 120.61(19) . . ?
C73 C72 C77 117.45(19) . . ?
C71 C72 C77 121.92(19) . . ?
C74 C73 C72 121.7(2) . . ?
C74 C73 H73 119.1 . . ?
C72 C73 H73 119.1 . . ?
C75 C74 C73 117.6(2) . . ?
C75 C74 C78 120.4(2) . . ?
C73 C74 C78 122.1(2) . . ?
C76 C75 C74 122.5(2) . . ?
C76 C75 H75 118.7 . . ?
C74 C75 H75 118.8 . . ?
C75 C76 C71 120.23(19) . . ?
C75 C76 C79 116.99(19) . . ?
C71 C76 C79 122.66(19) . . ?
C72 C77 H771 109.5 . . ?
C72 C77 H772 109.5 . . ?
H771 C77 H772 109.5 . . ?
C72 C77 H773 109.4 . . ?
H771 C77 H773 109.5 . . ?
H772 C77 H773 109.5 . . ?
C74 C78 H781 109.5 . . ?
C74 C78 H782 109.4 . . ?
H781 C78 H782 109.5 . . ?
C74 C78 H783 109.5 . . ?
H781 C78 H783 109.5 . . ?
H782 C78 H783 109.5 . . ?
C76 C79 H791 109.5 . . ?
C76 C79 H792 109.5 . . ?
H791 C79 H792 109.5 . . ?
C76 C79 H793 109.5 . . ?
H791 C79 H793 109.5 . . ?
H792 C79 H793 109.5 . . ?
C86 C81 C82 117.5(2) . . ?
C86 C81 B4 121.6(2) . . ?
C82 C81 B4 120.82(19) . . ?
C83 C82 C81 120.6(2) . . ?
C83 C82 C87 118.3(2) . . ?
C81 C82 C87 121.1(2) . . ?
C84 C83 C82 121.7(2) . . ?
C84 C83 H83 119.1 . . ?
C82 C83 H83 119.2 . . ?
C85 C84 C83 118.0(2) . . ?
C85 C84 C88 120.9(2) . . ?
C83 C84 C88 121.1(2) . . ?
C84 C85 C86 122.1(2) . . ?
C84 C85 H85 118.9 . . ?
C86 C85 H85 118.9 . . ?
C85 C86 C81 120.1(2) . . ?
C85 C86 C89 117.6(2) . . ?
C81 C86 C89 122.2(2) . . ?
C82 C87 H871 109.4 . . ?
C82 C87 H872 109.4 . . ?
H871 C87 H872 109.5 . . ?
C82 C87 H873 109.6 . . ?
H871 C87 H873 109.5 . . ?
H872 C87 H873 109.5 . . ?
C84 C88 H881 109.5 . . ?
C84 C88 H882 109.5 . . ?
H881 C88 H882 109.5 . . ?
C84 C88 H883 109.4 . . ?
H881 C88 H883 109.5 . . ?
H882 C88 H883 109.5 . . ?
C86 C89 H891 109.5 . . ?
C86 C89 H892 109.5 . . ?
H891 C89 H892 109.5 . . ?
C86 C89 H893 109.4 . . ?
H891 C89 H893 109.5 . . ?
H892 C89 H893 109.5 . . ?
C96 C91 C92 117.43(19) . . ?
C96 C91 B4 122.2(2) . . ?
C92 C91 B4 120.12(18) . . ?
C93 C92 C91 120.1(2) . . ?
C93 C92 C97 117.8(2) . . ?
C91 C92 C97 122.16(19) . . ?
C94 C93 C92 122.3(2) . . ?
C94 C93 H93 118.8 . . ?
C92 C93 H93 118.8 . . ?
C93 C94 C95 117.7(2) . . ?
C93 C94 C98 120.8(2) . . ?
C95 C94 C98 121.5(2) . . ?
C94 C95 C96 121.9(2) . . ?
C94 C95 H95 119.1 . . ?
C96 C95 H95 119.0 . . ?
C95 C96 C91 120.5(2) . . ?
C95 C96 C99 118.2(2) . . ?
C91 C96 C99 121.2(2) . . ?
C92 C97 H971 109.5 . . ?
C92 C97 H972 109.4 . . ?
H971 C97 H972 109.5 . . ?
C92 C97 H973 109.5 . . ?
H971 C97 H973 109.5 . . ?
H972 C97 H973 109.5 . . ?
C94 C98 H981 109.6 . . ?
C94 C98 H982 109.5 . . ?
H981 C98 H982 109.5 . . ?
C94 C98 H983 109.3 . . ?
H981 C98 H983 109.5 . . ?
H982 C98 H983 109.5 . . ?
C96 C99 H991 109.4 . . ?
C96 C99 H992 109.4 . . ?
H991 C99 H992 109.5 . . ?
C96 C99 H993 109.6 . . ?
H991 C99 H993 109.5 . . ?
H992 C99 H993 109.5 . . ?
C0A Cl1 C0B 36.2(4) . . ?
C0B Cl2 C0A 36.8(4) . . ?
Cl2 C0A Cl1 113.8(2) . . ?
Cl2 C0A H01A 108.8 . . ?
Cl1 C0A H01A 108.8 . . ?
Cl2 C0A H02A 108.8 . . ?
Cl1 C0A H02A 108.8 . . ?
H01A C0A H02A 107.6 . . ?
Cl2 C0A H01B 97.6 . . ?
Cl1 C0A H01B 99.6 . . ?
H01A C0A H01B 128.0 . . ?
H02A C0A H01B 20.4 . . ?
Cl2 C0B Cl1 113.8(6) . . ?
Cl2 C0B H02A 99.4 . . ?
Cl1 C0B H02A 97.6 . . ?
Cl2 C0B H01B 108.8 . . ?
Cl1 C0B H01B 108.8 . . ?
H02A C0B H01B 20.4 . . ?
Cl2 C0B H02B 108.8 . . ?
Cl1 C0B H02B 108.8 . . ?
H02A C0B H02B 128.1 . . ?
H01B C0B H02B 107.7 . . ?

loop_
_geom_bond_atom_site_label_1
_geom_bond_atom_site_label_2
_geom_bond_distance
_geom_bond_site_symmetry_2
_geom_bond_publ_flag
S1 C6 1.7295(19) . ?
S1 C3 1.7321(19) . ?
B1 C1 1.551(3) . ?
B1 C11 1.577(3) . ?
B1 C21 1.584(3) . ?
B2 C8 1.553(3) . ?
B2 C41 1.572(3) . ?
B2 C31 1.575(3) . ?
C1 C2 1.340(3) . ?
C1 H1 0.9471 . ?
C2 C3 1.448(3) . ?
C2 H2 0.9471 . ?
C3 C4 1.370(3) . ?
C4 C5 1.413(3) . ?
C4 H4 0.9470 . ?
C5 C6 1.366(3) . ?
C5 H5 0.9471 . ?
C6 C7 1.444(3) . ?
C7 C8 1.340(3) . ?
C7 H7 0.9471 . ?
C8 H8 0.9471 . ?
C11 C16 1.410(3) . ?
C11 C12 1.411(3) . ?
C12 C13 1.395(3) . ?
C12 C17 1.510(3) . ?
C13 C14 1.388(4) . ?
C13 H13 0.9470 . ?
C14 C15 1.377(4) . ?
C14 C18 1.512(3) . ?
C15 C16 1.407(3) . ?
C15 H15 0.9472 . ?
C16 C19 1.512(3) . ?
C17 H171 0.9773 . ?
C17 H172 0.9769 . ?
C17 H173 0.9770 . ?
C18 H181 0.9770 . ?
C18 H182 0.9772 . ?
C18 H183 0.9771 . ?
C19 H191 0.9772 . ?
C19 H192 0.9770 . ?
C19 H193 0.9771 . ?
C21 C26 1.411(3) . ?
C21 C22 1.414(3) . ?
C22 C23 1.397(3) . ?
C22 C27 1.509(3) . ?
C23 C24 1.380(3) . ?
C23 H23 0.9472 . ?
C24 C25 1.382(3) . ?
C24 C28 1.510(3) . ?
C25 C26 1.396(3) . ?
C25 H25 0.9472 . ?
C26 C29 1.507(3) . ?
C27 H271 0.9771 . ?
C27 H272 0.9769 . ?
C27 H273 0.9771 . ?
C28 H281 0.9772 . ?
C28 H282 0.9770 . ?
C28 H283 0.9770 . ?
C29 H291 0.9770 . ?
C29 H292 0.9769 . ?
C29 H293 0.9772 . ?
C31 C32 1.413(3) . ?
C31 C36 1.419(3) . ?
C32 C33 1.392(3) . ?
C32 C37 1.512(3) . ?
C33 C34 1.389(3) . ?
C33 H33 0.9473 . ?
C34 C35 1.387(3) . ?
C34 C38 1.513(3) . ?
C35 C36 1.387(3) . ?
C35 H35 0.9473 . ?
C36 C39 1.521(3) . ?
C37 H371 0.9769 . ?
C37 H372 0.9770 . ?
C37 H373 0.9772 . ?
C38 H381 0.9770 . ?
C38 H382 0.9772 . ?
C38 H383 0.9769 . ?
C39 H391 0.9770 . ?
C39 H392 0.9770 . ?
C39 H393 0.9771 . ?
C41 C46 1.411(3) . ?
C41 C42 1.414(3) . ?
C42 C43 1.393(3) . ?
C42 C49 1.512(3) . ?
C43 C44 1.382(3) . ?
C43 H43 0.9471 . ?
C45 C44 1.383(3) . ?
C45 C46 1.394(3) . ?
C45 H45 0.9470 . ?
C44 C48 1.506(3) . ?
C46 C47 1.508(3) . ?
C47 H471 0.9769 . ?
C47 H472 0.9771 . ?
C47 H473 0.9772 . ?
C48 H481 0.9770 . ?
C48 H482 0.9770 . ?
C48 H483 0.9772 . ?
C49 H491 0.9772 . ?
C49 H492 0.9770 . ?
C49 H493 0.9772 . ?
S2 C53 1.726(2) . ?
S2 C56 1.730(2) . ?
B3 C51 1.554(3) . ?
B3 C71 1.570(3) . ?
B3 C61 1.574(3) . ?
B4 C58 1.550(3) . ?
B4 C81 1.576(3) . ?
B4 C91 1.581(3) . ?
C51 C52 1.339(3) . ?
C51 H51 0.9471 . ?
C52 C53 1.449(3) . ?
C52 H52 0.9471 . ?
C53 C54 1.382(3) . ?
C54 C55 1.410(3) . ?
C54 H54 0.9472 . ?
C55 C56 1.370(3) . ?
C55 H55 0.9470 . ?
C56 C57 1.448(3) . ?
C57 C58 1.343(3) . ?
C57 H57 0.9471 . ?
C58 H58 0.9471 . ?
C61 C62 1.408(3) . ?
C61 C66 1.413(3) . ?
C62 C63 1.396(3) . ?
C62 C67 1.513(3) . ?
C63 C64 1.384(3) . ?
C63 H63 0.9473 . ?
C64 C65 1.385(3) . ?
C64 C68 1.515(3) . ?
C65 C66 1.381(3) . ?
C65 H65 0.9472 . ?
C66 C69 1.513(3) . ?
C67 H671 0.9772 . ?
C67 H672 0.9769 . ?
C67 H673 0.9770 . ?
C68 H681 0.9770 . ?
C68 H682 0.9772 . ?
C68 H683 0.9770 . ?
C69 H691 0.9770 . ?
C69 H692 0.9770 . ?
C69 H693 0.9770 . ?
C71 C72 1.413(3) . ?
C71 C76 1.418(3) . ?
C72 C73 1.392(3) . ?
C72 C77 1.512(3) . ?
C73 C74 1.388(3) . ?
C73 H73 0.9470 . ?
C74 C75 1.385(3) . ?
C74 C78 1.505(3) . ?
C75 C76 1.383(3) . ?
C75 H75 0.9471 . ?
C76 C79 1.513(3) . ?
C77 H771 0.9773 . ?
C77 H772 0.9771 . ?
C77 H773 0.9769 . ?
C78 H781 0.9770 . ?
C78 H782 0.9770 . ?
C78 H783 0.9772 . ?
C79 H791 0.9772 . ?
C79 H792 0.9771 . ?
C79 H793 0.9771 . ?
C81 C86 1.415(3) . ?
C81 C82 1.418(3) . ?
C82 C83 1.395(3) . ?
C82 C87 1.506(3) . ?
C83 C84 1.390(3) . ?
C83 H83 0.9470 . ?
C84 C85 1.383(3) . ?
C84 C88 1.511(3) . ?
C85 C86 1.400(3) . ?
C85 H85 0.9471 . ?
C86 C89 1.512(3) . ?
C87 H871 0.9769 . ?
C87 H872 0.9770 . ?
C87 H873 0.9772 . ?
C88 H881 0.9770 . ?
C88 H882 0.9771 . ?
C88 H883 0.9771 . ?
C89 H891 0.9772 . ?
C89 H892 0.9770 . ?
C89 H893 0.9772 . ?
C91 C96 1.410(3) . ?
C91 C92 1.418(3) . ?
C92 C93 1.390(3) . ?
C92 C97 1.508(3) . ?
C93 C94 1.384(3) . ?
C93 H93 0.9472 . ?
C94 C95 1.386(3) . ?
C94 C98 1.514(3) . ?
C95 C96 1.392(3) . ?
C95 H95 0.9473 . ?
C96 C99 1.513(3) . ?
C97 H971 0.9771 . ?
C97 H972 0.9770 . ?
C97 H973 0.9770 . ?
C98 H981 0.9770 . ?
C98 H982 0.9772 . ?
C98 H983 0.9770 . ?
C99 H991 0.9772 . ?
C99 H992 0.9769 . ?
C99 H993 0.9770 . ?
Cl1 C0A 1.733(4) . ?
Cl1 C0B 1.750(10) . ?
Cl2 C0B 1.708(10) . ?
Cl2 C0A 1.725(4) . ?
C0A H01A 0.9892 . ?
C0A H02A 0.9893 . ?
C0A H01B 1.2090 . ?
C0B H02A 1.2086 . ?
C0B H01B 0.9896 . ?
C0B H02B 0.9892 . ?

loop_
_geom_torsion_atom_site_label_1
_geom_torsion_atom_site_label_2
_geom_torsion_atom_site_label_3
_geom_torsion_atom_site_label_4
_geom_torsion
_geom_torsion_site_symmetry_1
_geom_torsion_site_symmetry_2
_geom_torsion_site_symmetry_3
_geom_torsion_site_symmetry_4
_geom_torsion_publ_flag
C12 C11 B1 C1 -115.9(2) . . . . ?
C11 B1 C1 C2 14.3(3) . . . . ?
B1 C1 C2 C3 -176.9(2) . . . . ?
C1 C2 C3 S1 4.7(3) . . . . ?
C2 C3 S1 C6 173.23(17) . . . . ?
C3 S1 C6 C7 -173.72(17) . . . . ?
S1 C6 C7 C8 -10.3(3) . . . . ?
C6 C7 C8 B2 179.20(19) . . . . ?
C7 C8 B2 C31 -30.7(3) . . . . ?
C8 B2 C31 C32 129.1(2) . . . . ?
C62 C61 B3 C51 -116.1(2) . . . . ?
C61 B3 C51 C52 -152.4(2) . . . . ?
B3 C51 C52 C53 172.65(19) . . . . ?
C51 C52 C53 S2 -158.05(17) . . . . ?
C52 C53 S2 C56 177.03(17) . . . . ?
C53 S2 C56 C57 -177.74(17) . . . . ?
S2 C56 C57 C58 -3.1(3) . . . . ?
C56 C57 C58 B4 -175.8(2) . . . . ?
C57 C58 B4 C81 -15.3(3) . . . . ?
C58 B4 C81 C82 116.8(2) . . . . ?
